data_2009534
loop_
_publ_author_name
'Sorensen, K.L.'
'Ziller, J.W.'
'Doherty, N.M.'

_publ_section_title
;
 <i>mer</i>-Trichlorotris(pyridine)vanadium(III)
;
_journal_issue 3
_journal_name_full 'Acta Crystallographica Section C'
_journal_page_first 407
_journal_page_last 409
_journal_paper_doi 10.1107/S0108270193005268
_journal_volume 50
_journal_year 1994
_chemical_formula_sum 'C15 H15 Cl3 N3 V'
_chemical_formula_weight 394.6
_space_group_IT_number 14
_space_group_name_Hall '-P 2yn'
_space_group_name_H-M_alt 'P 1 21/n 1'
_symmetry_cell_setting monoclinic
_symmetry_space_group_name_Hall '-P 2yn'
_symmetry_space_group_name_H-M 'P 1 21/n 1'
_atom_type_scat_source IntTabIV
_cell_angle_alpha 90
_cell_angle_beta 92.068(9)
_cell_angle_gamma 90
_cell_formula_units_Z 4
_cell_length_a 9.1175(11)
_cell_length_b 12.3971(14)
_cell_length_c 15.5602(16)
_cell_measurement_reflns_used 39
_cell_measurement_temperature 183
_cell_measurement_theta_max 18.5
_cell_measurement_theta_min 9.5
_cell_volume 1757.6(3)
_computing_cell_refinement
; UCI-modified version of the ULCA Crystallographic Package (1984)
 and the SHELXTL-Plus program set (Sheldrick, 1991)
;
_computing_data_collection 'Siemens R3m/V system'
_computing_data_reduction
; UCI-modified version of the ULCA Crystallographic Computing Package
 (Strouse, 1981) and the SHELXTL-Plus program set (Sheldrick, 1990)
;
_diffrn_measurement_device 'Syntex P21'
_diffrn_measurement_method \q-2\q
_diffrn_radiation_type MoK\a
_diffrn_radiation_wavelength 0.710730
_diffrn_reflns_av_R_equivalents 0.0101
_diffrn_reflns_limit_h_max 9
_diffrn_reflns_limit_h_min 0
_diffrn_reflns_limit_k_max 13
_diffrn_reflns_limit_k_min 0
_diffrn_reflns_limit_l_max 16
_diffrn_reflns_limit_l_min -16
_diffrn_reflns_number 2628
_diffrn_reflns_theta_max 22.5
_diffrn_standards_decay_% none
_diffrn_standards_interval_count 98
_diffrn_standards_interval_time 98
_diffrn_standards_number 2
_exptl_absorpt_coefficient_mu 1.005
_exptl_absorpt_correction_T_max 0.7700
_exptl_absorpt_correction_T_min 0.6946
_exptl_absorpt_correction_type empirical
_exptl_crystal_colour yellow
_exptl_crystal_density_diffrn 1.491
_exptl_crystal_description plate
_exptl_crystal_size_max 0.40
_exptl_crystal_size_mid 0.40
_exptl_crystal_size_min 0.10
_refine_diff_density_max 0.44
_refine_diff_density_min -0.37
_refine_ls_goodness_of_fit_obs 1.19
_refine_ls_hydrogen_treatment noref
_refine_ls_number_parameters 199
_refine_ls_number_reflns 2059
_refine_ls_R_factor_obs 0.052
_refine_ls_shift/esd_max 0.001
_refine_ls_structure_factor_coef F
_refine_ls_weighting_details 'w = [\s^2^(|Fo|) + 0.0008(Fo)^2^]^-1^'
_refine_ls_weighting_scheme calc
_refine_ls_wR_factor_obs 0.053
_reflns_number_observed 2059
_reflns_number_total 2121
_reflns_observed_criterion |Fo|>\s(|Fo|)
_cod_data_source_file hh1032.cif
_cod_data_source_block hh1032_structure_1_of_1
_cod_depositor_comments
;
The following automatic conversions were performed:

'_refine_ls_weighting_scheme' value 'w = [\s^2^(|Fo|) +
0.0008(Fo)^2^]^-1^' was changed to 'calc'. New tag
'_refine_ls_weighting_details' was created. The value of the new tag
was set to 'w = [\s^2^(|Fo|) + 0.0008(Fo)^2^]^-1^'.

Automatic conversion script
Id: cif_fix_values 3143 2015-03-26 13:38:13Z robertas 
;
_cod_original_sg_symbol_H-M 'P 21/n'
_cod_database_code 2009534

loop_
_space_group_symop_id
_space_group_symop_operation_xyz
1 x,y,z
2 -x+1/2,y+1/2,-z+1/2
3 -x,-y,-z
4 x+1/2,-y+1/2,z+1/2

loop_
_atom_site_label
_atom_site_fract_x
_atom_site_fract_y
_atom_site_fract_z
_atom_site_U_iso_or_equiv
V(1) .00405(8) .41645(6) .75109(5) .0215(3)
Cl(1) .07330(10) .57100(10) .82750(10) .0307(4)
Cl(2) -.12430(10) .51060(10) .64310(10) .0294(4)
Cl(3) -.04840(10) .24980(10) .68760(10) .0310(4)
N(1) .2054(4) .4236(3) .6817(2) .0239(13)
N(2) .1199(4) .3248(3) .8521(2) .0222(12)
N(3) -.1926(4) .4039(3) .8247(2) .0223(12)
C(1) .3314(5) .4585(4) .7190(3) .0302(16)
C(2) .4616(5) .4622(4) .6773(3) .0376(18)
C(3) .4658(5) .4274(4) .5934(3) .0376(18)
C(4) .3359(6) .3935(4) .5536(3) .0418(19)
C(5) .2093(6) .3915(4) .5993(3) .0337(17)
C(6) .0968(5) .3441(4) .9356(3) .0271(16)
C(7) .1645(5) .2849(4) 1.0018(3) .0315(16)
C(8) .2611(5) .2041(4) .9815(3) .0324(17)
C(9) .2866(5) .1846(4) .8955(3) .0304(17)
C(10) .2134(5) .2455(3) .8338(3) .0263(15)
C(11) -.2677(5) .4931(4) .8450(3) .0252(15)
C(12) -.3954(5) .4892(4) .8911(3) .0324(17)
C(13) -.4465(5) .3906(4) .9169(3) .0320(17)
C(14) -.3701(5) .2989(4) .8970(3) .0314(17)
C(15) -.2448(5) .3092(4) .8510(3) .0307(17)
H(1A) .3304 .4827 .7775 .800
H(2A) .5489 .4884 .7067 .800
H(3A) .5562 .4263 .5636 .800
H(4A) .3336 .3718 .4944 .800
H(5A) .1202 .3668 .5710 .800
H(6A) .0307 .4008 .9504 .800
H(7A) .1446 .3003 1.0607 .800
H(8A) .3098 .1625 1.0260 .800
H(9A) .3537 .1291 .8794 .800
H(10A) .2304 .2304 .7744 .800
H(11A) -.2322 .5622 .8270 .800
H(12A) -.4464 .5543 .9048 .800
H(13A) -.5351 .3860 .9482 .800
H(14A) -.4032 .2293 .9151 .800
H(15A) -.1922 .2448 .8369 .800

loop_
_geom_angle_atom_site_label_1
_geom_angle_atom_site_label_2
_geom_angle_atom_site_label_3
_geom_angle
_geom_angle_publ_flag
Cl(1) V(1) Cl(2) 94.40(10) yes
Cl(2) V(1) Cl(3) 92.80(10) yes
Cl(2) V(1) N(1) 91.90(10) yes
Cl(1) V(1) N(2) 86.90(10) yes
Cl(3) V(1) N(2) 86.00(10) yes
Cl(1) V(1) N(3) 90.20(10) yes
Cl(3) V(1) N(3) 89.90(10) yes
N(2) V(1) N(3) 88.30(10) yes
V(1) N(1) C(1) 121.8(3) no
C(1) N(1) C(5) 117.2(4) no
V(1) N(2) C(10) 121.7(3) no
V(1) N(3) C(11) 120.2(3) no
C(11) N(3) C(15) 117.5(4) no
C(1) C(2) C(3) 119.4(4) no
C(3) C(4) C(5) 119.7(5) no
N(2) C(6) C(7) 122.8(4) no
C(7) C(8) C(9) 118.6(4) no
N(2) C(10) C(9) 123.4(4) no
C(11) C(12) C(13) 118.8(4) no
C(13) C(14) C(15) 118.5(4) no
Cl(1) V(1) Cl(3) 172.90(10) yes
Cl(1) V(1) N(1) 90.10(10) yes
Cl(3) V(1) N(1) 89.40(10) yes
Cl(2) V(1) N(2) 178.50(10) yes
N(1) V(1) N(2) 89.00(10) yes
Cl(2) V(1) N(3) 90.80(10) yes
N(1) V(1) N(3) 177.30(10) yes
V(1) N(1) C(5) 121.1(3) no
V(1) N(2) C(6) 121.0(3) no
C(6) N(2) C(10) 117.3(4) no
V(1) N(3) C(15) 122.4(3) no
N(1) C(1) C(2) 123.3(4) no
C(2) C(3) C(4) 117.8(5) no
N(1) C(5) C(4) 122.6(4) no
C(6) C(7) C(8) 118.9(4) no
C(8) C(9) C(10) 118.9(4) no
N(3) C(11) C(12) 122.3(4) no
C(12) C(13) C(14) 119.4(4) no
N(3) C(15) C(14) 123.5(4) no

loop_
_geom_bond_atom_site_label_1
_geom_bond_atom_site_label_2
_geom_bond_distance
_geom_bond_publ_flag
V(1) Cl(1) 2.3300(10) yes
V(1) Cl(3) 2.3310(10) yes
V(1) N(2) 2.181(4) yes
N(1) C(1) 1.340(6) no
N(2) C(6) 1.345(6) no
N(3) C(11) 1.345(6) no
C(1) C(2) 1.373(7) no
C(3) C(4) 1.382(7) no
C(6) C(7) 1.391(6) no
C(8) C(9) 1.388(7) no
C(11) C(12) 1.390(6) no
C(13) C(14) 1.374(7) no
V(1) Cl(2) 2.3260(10) yes
V(1) N(1) 2.165(4) yes
V(1) N(3) 2.168(4) yes
N(1) C(5) 1.344(6) no
N(2) C(10) 1.339(6) no
N(3) C(15) 1.337(6) no
C(2) C(3) 1.377(7) no
C(4) C(5) 1.377(7) no
C(7) C(8) 1.378(7) no
C(9) C(10) 1.376(6) no
C(12) C(13) 1.373(7) no
C(14) C(15) 1.376(7) no
